data_4080666
loop_
_publ_author_name
'Kuo, Louis Y.'
'Shari&#x2019;ati, Yusef A.'
'Valente, Edward J.'

_publ_section_title
;
 Aqueous Chemistry of the Metallocene [Cp2MoCl2]BF4: Evidence of
 Autocatalytic Molybdenum(V) Reduction in Water
;
_journal_issue 10
_journal_name_full Organometallics
_journal_page_first 2902
_journal_paper_doi 10.1021/om301262u
_journal_volume 32
_journal_year 2013
_chemical_formula_moiety 'C10 H10 Cl2 Mo1'
_chemical_formula_sum 'C10 H10 Cl2 Mo'
_chemical_formula_weight 297.02
_chemical_name_systematic
;
 ?
;
_space_group_IT_number 14
_symmetry_cell_setting monoclinic
_symmetry_space_group_name_Hall '-P 2ybc'
_symmetry_space_group_name_H-M 'P 1 21/c 1'
_atom_sites_solution_hydrogens geom
_atom_sites_solution_primary direct
_atom_sites_solution_secondary difmap
_audit_creation_method SHELXL-97
_cell_angle_alpha 90.00
_cell_angle_beta 107.013(4)
_cell_angle_gamma 90.00
_cell_formula_units_Z 8
_cell_length_a 13.2740(5)
_cell_length_b 13.0986(4)
_cell_length_c 12.0574(5)
_cell_measurement_reflns_used 4124
_cell_measurement_temperature 297(2)
_cell_measurement_theta_max 29.5
_cell_measurement_theta_min 3
_cell_volume 2004.69(13)
_computing_cell_refinement 'CrysAlis (Oxford Diffraction)'
_computing_data_collection 'CrysAlis (Oxford Diffraction)'
_computing_data_reduction 'CrysAlis (Oxford Diffraction)'
_computing_molecular_graphics WinGX
_computing_publication_material WinGX
_computing_structure_refinement 'SHELXL-97 (Sheldrick, 1997)'
_computing_structure_solution 'SHELXS-97 (Sheldrick, 1997)'
_diffrn_ambient_temperature 297(2)
_diffrn_detector_area_resol_mean 16.0309
_diffrn_measured_fraction_theta_full 0.999
_diffrn_measured_fraction_theta_max 0.999
_diffrn_measurement_device_type 'Oxford Diffraction Gemini'
_diffrn_measurement_method 'phi and omega scans'
_diffrn_radiation_monochromator graphite
_diffrn_radiation_source 'fine-focus sealed tube'
_diffrn_radiation_type MoK\a
_diffrn_radiation_wavelength 0.71073
_diffrn_reflns_av_R_equivalents 0.0293
_diffrn_reflns_av_sigmaI/netI 0.0445
_diffrn_reflns_limit_h_max 18
_diffrn_reflns_limit_h_min -14
_diffrn_reflns_limit_k_max 18
_diffrn_reflns_limit_k_min -18
_diffrn_reflns_limit_l_max 17
_diffrn_reflns_limit_l_min -15
_diffrn_reflns_number 11510
_diffrn_reflns_theta_full 30.32
_diffrn_reflns_theta_max 30.32
_diffrn_reflns_theta_min 3.43
_diffrn_standards_decay_% <2%
_diffrn_standards_interval_count 50
_diffrn_standards_number 2
_exptl_absorpt_coefficient_mu 1.787
_exptl_absorpt_correction_T_max 0.9385
_exptl_absorpt_correction_T_min 0.6861
_exptl_absorpt_correction_type analytical
_exptl_absorpt_process_details 'CrysAlis (Oxford Diffraction)'
_exptl_crystal_colour red
_exptl_crystal_density_diffrn 1.968
_exptl_crystal_density_method 'not measured'
_exptl_crystal_description prism
_exptl_crystal_F_000 1168
_exptl_crystal_size_max 0.23
_exptl_crystal_size_mid 0.08
_exptl_crystal_size_min 0.04
_refine_diff_density_max 0.546
_refine_diff_density_min -0.530
_refine_diff_density_rms 0.101
_refine_ls_extinction_coef 0.00144(12)
_refine_ls_extinction_expression Fc^*^=kFc[1+0.001xFc^2^\l^3^/sin(2\q)]^-1/4^
_refine_ls_extinction_method SHELXL
_refine_ls_goodness_of_fit_ref 1.024
_refine_ls_hydrogen_treatment constr
_refine_ls_matrix_type full
_refine_ls_number_parameters 236
_refine_ls_number_reflns 6014
_refine_ls_number_restraints 0
_refine_ls_restrained_S_all 1.024
_refine_ls_R_factor_all 0.0528
_refine_ls_R_factor_gt 0.0352
_refine_ls_shift/su_max 0.001
_refine_ls_shift/su_mean 0.000
_refine_ls_structure_factor_coef Fsqd
_refine_ls_weighting_details 'calc w=1/[\s^2^(Fo^2^)+(0.0250P)^2^+1.5000P] where P=(Fo^2^+2Fc^2^)/3'
_refine_ls_weighting_scheme calc
_refine_ls_wR_factor_gt 0.0716
_refine_ls_wR_factor_ref 0.0790
_reflns_number_gt 4742
_reflns_number_total 6014
_reflns_threshold_expression >2sigma(I)
_cod_data_source_file om301262u_si_001.cif
_cod_data_source_block compound_2
_cod_original_formula_sum 'C10 H10 Cl2 Mo1'
_cod_database_code 4080666

loop_
_symmetry_equiv_pos_as_xyz
'x, y, z'
'-x, y+1/2, -z+1/2'
'-x, -y, -z'
'x, -y-1/2, z-1/2'

loop_
_atom_site_label
_atom_site_type_symbol
_atom_site_fract_x
_atom_site_fract_y
_atom_site_fract_z
_atom_site_U_iso_or_equiv
_atom_site_adp_type
_atom_site_occupancy
_atom_site_symmetry_multiplicity
_atom_site_calc_flag
_atom_site_refinement_flags
C1 C -0.1022(3) 0.8070(3) 0.7939(6) 0.0797(18) Uani 1 1 d .
H1 H -0.0942 0.8775 0.8004 0.096 Uiso 1 1 calc R
C2 C -0.0840(3) 0.7377(5) 0.8832(4) 0.0717(14) Uani 1 1 d .
H2 H -0.0582 0.7528 0.9618 0.086 Uiso 1 1 calc R
C3 C -0.1093(3) 0.6461(4) 0.8383(6) 0.0789(16) Uani 1 1 d .
H3 H -0.1062 0.5866 0.8814 0.095 Uiso 1 1 calc R
C4 C -0.1388(3) 0.6501(4) 0.7265(6) 0.0770(16) Uani 1 1 d .
H4 H -0.1592 0.5939 0.6780 0.092 Uiso 1 1 calc R
C5 C -0.1362(3) 0.7487(5) 0.6887(4) 0.0810(18) Uani 1 1 d .
H5 H -0.1525 0.7722 0.6127 0.097 Uiso 1 1 calc R
C6 C 0.2050(4) 0.7651(4) 0.8728(5) 0.0743(16) Uani 1 1 d .
H6 H 0.2512 0.7315 0.9352 0.089 Uiso 1 1 calc R
C7 C 0.1944(3) 0.7463(3) 0.7597(5) 0.0591(12) Uani 1 1 d .
H7 H 0.2299 0.6962 0.7313 0.071 Uiso 1 1 calc R
C8 C 0.1219(4) 0.8141(3) 0.6936(4) 0.0608(12) Uani 1 1 d .
H8 H 0.1005 0.8192 0.6132 0.073 Uiso 1 1 calc R
C9 C 0.0877(3) 0.8724(3) 0.7695(6) 0.0735(16) Uani 1 1 d .
H9 H 0.0387 0.9251 0.7494 0.088 Uiso 1 1 calc R
C10 C 0.1382(4) 0.8400(5) 0.8810(5) 0.0815(18) Uani 1 1 d .
H10 H 0.1280 0.8652 0.9490 0.098 Uiso 1 1 calc R
C11 C 0.4114(3) 0.3372(3) 0.7285(4) 0.0578(11) Uani 1 1 d .
H11 H 0.4579 0.2825 0.7387 0.069 Uiso 1 1 calc R
C12 C 0.3811(4) 0.3856(4) 0.8165(4) 0.0646(12) Uani 1 1 d .
H12 H 0.4044 0.3716 0.8955 0.078 Uiso 1 1 calc R
C13 C 0.3079(3) 0.4603(3) 0.7602(6) 0.0767(16) Uani 1 1 d .
H13 H 0.2725 0.5050 0.7958 0.092 Uiso 1 1 calc R
C14 C 0.2976(4) 0.4558(4) 0.6455(6) 0.0812(17) Uani 1 1 d .
H14 H 0.2529 0.4969 0.5894 0.097 Uiso 1 1 calc R
C15 C 0.3615(4) 0.3832(4) 0.6238(4) 0.0682(13) Uani 1 1 d .
H15 H 0.3702 0.3672 0.5520 0.082 Uiso 1 1 calc R
C16 C 0.6288(4) 0.4242(9) 0.8447(8) 0.128(4) Uani 1 1 d .
H16 H 0.6292 0.3799 0.9052 0.153 Uiso 1 1 calc R
C17 C 0.6102(3) 0.3981(4) 0.7320(8) 0.096(2) Uani 1 1 d .
H17 H 0.5984 0.3323 0.7022 0.115 Uiso 1 1 calc R
C18 C 0.6116(3) 0.4835(5) 0.6701(4) 0.0694(14) Uani 1 1 d .
H18 H 0.5999 0.4877 0.5903 0.083 Uiso 1 1 calc R
C19 C 0.6334(3) 0.5617(3) 0.7465(6) 0.0813(18) Uani 1 1 d .
H19 H 0.6387 0.6302 0.7289 0.098 Uiso 1 1 calc R
C20 C 0.6459(4) 0.5219(9) 0.8536(6) 0.124(4) Uani 1 1 d .
H20 H 0.6639 0.5588 0.9226 0.149 Uiso 1 1 calc R
Cl1 Cl 0.03666(7) 0.58632(6) 0.62676(7) 0.03930(18) Uani 1 1 d .
Cl2 Cl 0.11060(7) 0.56021(6) 0.90604(7) 0.04236(19) Uani 1 1 d .
Cl3 Cl 0.45344(7) 0.63070(6) 0.88025(7) 0.04325(19) Uani 1 1 d .
Cl4 Cl 0.41563(8) 0.64095(7) 0.60395(7) 0.0504(2) Uani 1 1 d .
Mo1 Mo 0.033482(19) 0.709105(18) 0.78202(2) 0.02649(7) Uani 1 1 d .
Mo2 Mo 0.47334(2) 0.497751(19) 0.74197(2) 0.02837(7) Uani 1 1 d .

loop_
_atom_site_aniso_label
_atom_site_aniso_U_11
_atom_site_aniso_U_22
_atom_site_aniso_U_33
_atom_site_aniso_U_23
_atom_site_aniso_U_13
_atom_site_aniso_U_12
C1 0.033(2) 0.032(2) 0.184(6) -0.012(3) 0.048(3) 0.0053(16)
C2 0.038(2) 0.123(5) 0.062(3) -0.025(3) 0.027(2) -0.006(3)
C3 0.036(2) 0.077(4) 0.132(5) 0.030(4) 0.038(3) 0.001(2)
C4 0.034(2) 0.084(4) 0.121(4) -0.051(3) 0.036(3) -0.021(2)
C5 0.0217(18) 0.160(6) 0.060(3) 0.039(3) 0.0101(18) 0.024(3)
C6 0.049(3) 0.067(3) 0.084(3) 0.026(3) -0.017(2) -0.031(2)
C7 0.0301(19) 0.042(2) 0.112(4) -0.022(2) 0.030(2) -0.0086(16)
C8 0.060(3) 0.068(3) 0.053(2) 0.009(2) 0.015(2) -0.036(2)
C9 0.035(2) 0.0224(17) 0.163(5) -0.006(2) 0.030(3) -0.0027(15)
C10 0.077(3) 0.102(4) 0.080(3) -0.057(3) 0.046(3) -0.060(3)
C11 0.041(2) 0.0258(17) 0.108(4) -0.001(2) 0.023(2) -0.0024(15)
C12 0.057(3) 0.081(3) 0.057(2) 0.011(2) 0.018(2) -0.032(3)
C13 0.037(2) 0.050(2) 0.156(5) -0.034(3) 0.047(3) -0.014(2)
C14 0.037(2) 0.058(3) 0.127(5) 0.032(3) -0.011(3) -0.014(2)
C15 0.061(3) 0.077(3) 0.061(3) -0.017(2) 0.010(2) -0.032(3)
C16 0.032(3) 0.221(9) 0.127(6) 0.114(7) 0.019(4) 0.028(5)
C17 0.031(2) 0.039(2) 0.213(7) -0.017(4) 0.030(4) 0.0121(18)
C18 0.041(2) 0.114(4) 0.061(3) -0.003(3) 0.028(2) 0.011(3)
C19 0.029(2) 0.036(2) 0.176(6) -0.005(3) 0.027(3) -0.0082(17)
C20 0.024(2) 0.251(10) 0.086(4) -0.094(6) -0.004(3) 0.014(4)
Cl1 0.0495(5) 0.0323(4) 0.0390(4) -0.0067(3) 0.0175(4) -0.0032(4)
Cl2 0.0448(5) 0.0377(4) 0.0437(4) 0.0090(3) 0.0115(4) 0.0051(4)
Cl3 0.0481(5) 0.0385(4) 0.0454(4) -0.0055(3) 0.0170(4) 0.0035(4)
Cl4 0.0643(6) 0.0354(4) 0.0427(4) 0.0085(3) 0.0019(4) 0.0011(4)
Mo1 0.02171(12) 0.02329(12) 0.03491(13) -0.00269(10) 0.00897(10) -0.00010(10)
Mo2 0.02348(12) 0.02444(12) 0.03706(14) 0.00089(10) 0.00867(10) 0.00144(10)

loop_
_atom_type_symbol
_atom_type_description
_atom_type_scat_dispersion_real
_atom_type_scat_dispersion_imag
_atom_type_scat_source
C C 0.0033 0.0016 'International Tables Vol C Tables 4.2.6.8 and 6.1.1.4'
H H 0.0000 0.0000 'International Tables Vol C Tables 4.2.6.8 and 6.1.1.4'
Cl Cl 0.1484 0.1585 'International Tables Vol C Tables 4.2.6.8 and 6.1.1.4'
Mo Mo -1.6832 0.6857 'International Tables Vol C Tables 4.2.6.8 and 6.1.1.4'

loop_
_geom_angle_atom_site_label_1
_geom_angle_atom_site_label_2
_geom_angle_atom_site_label_3
_geom_angle
C2 C1 C5 106.2(4)
C2 C1 Mo1 73.3(2)
C5 C1 Mo1 72.0(2)
C2 C1 H1 126.9
C5 C1 H1 126.9
Mo1 C1 H1 119.8
C3 C2 C1 108.3(5)
C3 C2 Mo1 76.3(3)
C1 C2 Mo1 71.3(2)
C3 C2 H2 125.8
C1 C2 H2 125.8
Mo1 C2 H2 118.4
C4 C3 C2 110.7(5)
C4 C3 Mo1 73.0(3)
C2 C3 Mo1 70.6(3)
C4 C3 H3 124.6
C2 C3 H3 124.6
Mo1 C3 H3 123.4
C3 C4 C5 110.9(5)
C3 C4 Mo1 74.9(3)
C5 C4 Mo1 70.4(2)
C3 C4 H4 124.6
C5 C4 H4 124.6
Mo1 C4 H4 121.7
C4 C5 C1 103.8(4)
C4 C5 Mo1 74.8(3)
C1 C5 Mo1 70.9(2)
C4 C5 H5 128.1
C1 C5 H5 128.1
Mo1 C5 H5 118.5
C10 C6 C7 109.3(4)
C10 C6 Mo1 72.0(3)
C7 C6 Mo1 70.8(2)
C10 C6 H6 125.3
C7 C6 H6 125.3
Mo1 C6 H6 123.5
C6 C7 C8 108.3(4)
C6 C7 Mo1 75.2(3)
C8 C7 Mo1 71.7(2)
C6 C7 H7 125.8
C8 C7 H7 125.8
Mo1 C7 H7 119.1
C9 C8 C7 106.6(4)
C9 C8 Mo1 72.9(2)
C7 C8 Mo1 73.0(2)
C9 C8 H8 126.7
C7 C8 H8 126.7
Mo1 C8 H8 119.4
C8 C9 C10 108.5(4)
C8 C9 Mo1 72.1(2)
C10 C9 Mo1 73.7(3)
C8 C9 H9 125.8
C10 C9 H9 125.8
Mo1 C9 H9 120.2
C6 C10 C9 107.2(4)
C6 C10 Mo1 74.4(3)
C9 C10 Mo1 71.2(2)
C6 C10 H10 126.4
C9 C10 H10 126.4
Mo1 C10 H10 119.9
C15 C11 C12 109.2(4)
C15 C11 Mo2 74.0(2)
C12 C11 Mo2 72.5(2)
C15 C11 H11 125.4
C12 C11 H11 125.4
Mo2 C11 H11 119.8
C11 C12 C13 105.2(4)
C11 C12 Mo2 71.5(2)
C13 C12 Mo2 74.6(2)
C11 C12 H12 127.4
C13 C12 H12 127.4
Mo2 C12 H12 118.7
C14 C13 C12 108.2(4)
C14 C13 Mo2 74.1(3)
C12 C13 Mo2 69.7(2)
C14 C13 H13 125.9
C12 C13 H13 125.9
Mo2 C13 H13 121.9
C15 C14 C13 110.4(4)
C15 C14 Mo2 70.8(2)
C13 C14 Mo2 72.2(3)
C15 C14 H14 124.8
C13 C14 H14 124.8
Mo2 C14 H14 123.7
C14 C15 C11 106.9(4)
C14 C15 Mo2 75.4(3)
C11 C15 Mo2 70.5(2)
C14 C15 H15 126.6
C11 C15 H15 126.6
Mo2 C15 H15 119.5
C20 C16 C17 107.9(6)
C20 C16 Mo2 74.8(4)
C17 C16 Mo2 72.0(3)
C20 C16 H16 126.0
C17 C16 H16 126.0
Mo2 C16 H16 119.0
C18 C17 C16 108.6(5)
C18 C17 Mo2 72.1(2)
C16 C17 Mo2 73.4(3)
C18 C17 H17 125.7
C16 C17 H17 125.7
Mo2 C17 H17 120.5
C17 C18 C19 106.6(5)
C17 C18 Mo2 73.2(3)
C19 C18 Mo2 73.2(3)
C17 C18 H18 126.7
C19 C18 H18 126.7
Mo2 C18 H18 118.9
C18 C19 C20 107.5(5)
C18 C19 Mo2 72.1(2)
C20 C19 Mo2 74.6(3)
C18 C19 H19 126.3
C20 C19 H19 126.3
Mo2 C19 H19 119.0
C16 C20 C19 109.3(6)
C16 C20 Mo2 72.4(4)
C19 C20 Mo2 71.0(3)
C16 C20 H20 125.4
C19 C20 H20 125.4
Mo2 C20 H20 122.9
C1 Mo1 C5 37.09(19)
C1 Mo1 C8 102.63(19)
C5 Mo1 C8 101.78(19)
C1 Mo1 C2 35.37(19)
C5 Mo1 C2 59.36(17)
C8 Mo1 C2 133.1(2)
C1 Mo1 C9 75.12(15)
C5 Mo1 C9 92.3(2)
C8 Mo1 C9 35.02(17)
C2 Mo1 C9 99.3(2)
C1 Mo1 C7 132.87(15)
C5 Mo1 C7 136.21(19)
C8 Mo1 C7 35.28(16)
C2 Mo1 C7 147.17(17)
C9 Mo1 C7 57.75(14)
C1 Mo1 C10 85.2(2)
C5 Mo1 C10 116.6(3)
C8 Mo1 C10 58.37(16)
C2 Mo1 C10 90.25(18)
C9 Mo1 C10 35.10(18)
C7 Mo1 C10 57.27(15)
C1 Mo1 C4 57.85(16)
C5 Mo1 C4 34.84(19)
C8 Mo1 C4 132.0(2)
C2 Mo1 C4 55.72(17)
C9 Mo1 C4 126.74(19)
C7 Mo1 C4 156.19(19)
C10 Mo1 C4 142.26(18)
C1 Mo1 C6 118.7(2)
C5 Mo1 C6 148.4(2)
C8 Mo1 C6 57.46(16)
C2 Mo1 C6 115.1(2)
C9 Mo1 C6 56.80(16)
C7 Mo1 C6 34.02(17)
C10 Mo1 C6 33.64(18)
C4 Mo1 C6 169.4(2)
C1 Mo1 C3 56.75(17)
C5 Mo1 C3 56.86(17)
C8 Mo1 C3 157.58(18)
C2 Mo1 C3 33.16(18)
C9 Mo1 C3 130.47(18)
C7 Mo1 C3 166.87(18)
C10 Mo1 C3 121.9(2)
C4 Mo1 C3 32.14(17)
C6 Mo1 C3 137.3(2)
C1 Mo1 Cl1 127.53(16)
C5 Mo1 Cl1 90.44(17)
C8 Mo1 Cl1 85.02(12)
C2 Mo1 Cl1 132.69(14)
C9 Mo1 Cl1 118.96(16)
C7 Mo1 Cl1 79.98(11)
C10 Mo1 Cl1 137.05(12)
C4 Mo1 Cl1 78.41(12)
C6 Mo1 Cl1 109.16(17)
C3 Mo1 Cl1 100.61(17)
C1 Mo1 Cl2 127.21(16)
C5 Mo1 Cl2 130.75(16)
C8 Mo1 Cl2 125.42(13)
C2 Mo1 Cl2 91.88(16)
C9 Mo1 Cl2 133.95(14)
C7 Mo1 Cl2 90.20(12)
C10 Mo1 Cl2 101.06(19)
C4 Mo1 Cl2 96.31(18)
C6 Mo1 Cl2 77.96(11)
C3 Mo1 Cl2 76.99(13)
Cl1 Mo1 Cl2 81.39(3)
C11 Mo2 C18 102.50(19)
C11 Mo2 C12 35.99(16)
C18 Mo2 C12 134.1(2)
C11 Mo2 C17 74.90(16)
C18 Mo2 C17 34.7(2)
C12 Mo2 C17 100.5(2)
C11 Mo2 C19 131.87(15)
C18 Mo2 C19 34.76(18)
C12 Mo2 C19 147.4(2)
C17 Mo2 C19 56.97(16)
C11 Mo2 C16 84.1(3)
C18 Mo2 C16 57.7(2)
C12 Mo2 C16 91.1(2)
C17 Mo2 C16 34.5(3)
C19 Mo2 C16 56.8(2)
C11 Mo2 C15 35.44(16)
C18 Mo2 C15 99.15(19)
C12 Mo2 C15 59.60(16)
C17 Mo2 C15 88.5(2)
C19 Mo2 C15 133.5(2)
C16 Mo2 C15 112.3(3)
C11 Mo2 C20 116.7(3)
C18 Mo2 C20 57.08(19)
C12 Mo2 C20 114.6(3)
C17 Mo2 C20 55.8(2)
C19 Mo2 C20 34.4(2)
C16 Mo2 C20 32.8(3)
C15 Mo2 C20 143.4(3)
C11 Mo2 C13 58.19(15)
C18 Mo2 C13 156.54(19)
C12 Mo2 C13 35.69(17)
C17 Mo2 C13 132.65(18)
C19 Mo2 C13 168.55(19)
C16 Mo2 C13 126.0(2)
C15 Mo2 C13 57.44(17)
C20 Mo2 C13 140.9(3)
C11 Mo2 C14 57.00(16)
C18 Mo2 C14 126.4(2)
C12 Mo2 C14 57.96(17)
C17 Mo2 C14 122.3(2)
C19 Mo2 C14 152.4(2)
C16 Mo2 C14 141.1(3)
C15 Mo2 C14 33.79(18)
C20 Mo2 C14 172.5(3)
C13 Mo2 C14 33.63(18)
C11 Mo2 Cl4 128.77(12)
C18 Mo2 Cl4 86.05(14)
C12 Mo2 Cl4 131.51(13)
C17 Mo2 Cl4 119.7(2)
C19 Mo2 Cl4 80.80(14)
C16 Mo2 Cl4 137.44(17)
C15 Mo2 Cl4 93.51(13)
C20 Mo2 Cl4 110.3(3)
C13 Mo2 Cl4 96.24(16)
C14 Mo2 Cl4 77.12(12)
C11 Mo2 Cl3 126.69(12)
C18 Mo2 Cl3 125.16(15)
C12 Mo2 Cl3 90.71(13)
C17 Mo2 Cl3 133.20(18)
C19 Mo2 Cl3 90.44(15)
C16 Mo2 Cl3 100.9(3)
C15 Mo2 Cl3 134.54(14)
C20 Mo2 Cl3 78.15(16)
C13 Mo2 Cl3 78.16(12)
C14 Mo2 Cl3 102.24(17)
Cl4 Mo2 Cl3 81.19(3)

loop_
_geom_bond_atom_site_label_1
_geom_bond_atom_site_label_2
_geom_bond_distance
C1 C2 1.374(7)
C1 C5 1.435(7)
C1 Mo1 2.249(4)
C1 H1 0.9300
C2 C3 1.319(7)
C2 Mo1 2.274(4)
C2 H2 0.9300
C3 C4 1.290(7)
C3 Mo1 2.342(4)
C3 H3 0.9300
C4 C5 1.373(7)
C4 Mo1 2.319(4)
C4 H4 0.9300
C5 Mo1 2.263(4)
C5 H5 0.9300
C6 C10 1.344(7)
C6 C7 1.352(7)
C6 Mo1 2.337(4)
C6 H6 0.9300
C7 C8 1.379(6)
C7 Mo1 2.282(4)
C7 H7 0.9300
C8 C9 1.367(6)
C8 Mo1 2.267(4)
C8 H8 0.9300
C9 C10 1.383(7)
C9 Mo1 2.276(4)
C9 H9 0.9300
C10 Mo1 2.308(4)
C10 H10 0.9300
C11 C15 1.382(6)
C11 C12 1.392(6)
C11 Mo2 2.247(3)
C11 H11 0.9300
C12 C13 1.406(7)
C12 Mo2 2.260(4)
C12 H12 0.9300
C13 C14 1.351(7)
C13 Mo2 2.323(4)
C13 H13 0.9300
C14 C15 1.349(7)
C14 Mo2 2.347(4)
C14 H14 0.9300
C15 Mo2 2.291(4)
C15 H15 0.9300
C16 C20 1.299(10)
C16 C17 1.352(10)
C16 Mo2 2.286(5)
C16 H16 0.9300
C17 C18 1.347(8)
C17 Mo2 2.268(4)
C17 H17 0.9300
C18 C19 1.351(7)
C18 Mo2 2.255(4)
C18 H18 0.9300
C19 C20 1.357(9)
C19 Mo2 2.269(4)
C19 H19 0.9300
C20 Mo2 2.314(5)
C20 H20 0.9300
Cl1 Mo1 2.4777(8)
Cl2 Mo1 2.4884(8)
Cl3 Mo2 2.4779(8)
Cl4 Mo2 2.4755(8)

loop_
_geom_torsion_atom_site_label_1
_geom_torsion_atom_site_label_2
_geom_torsion_atom_site_label_3
_geom_torsion_atom_site_label_4
_geom_torsion
C5 C1 C2 C3 -2.9(5)
Mo1 C1 C2 C3 -67.9(3)
C5 C1 C2 Mo1 65.0(3)
C1 C2 C3 C4 2.4(5)
Mo1 C2 C3 C4 -62.2(4)
C1 C2 C3 Mo1 64.7(3)
C2 C3 C4 C5 -0.8(5)
Mo1 C3 C4 C5 -61.6(3)
C2 C3 C4 Mo1 60.8(3)
C3 C4 C5 C1 -1.0(5)
Mo1 C4 C5 C1 -65.4(3)
C3 C4 C5 Mo1 64.4(3)
C2 C1 C5 C4 2.4(4)
Mo1 C1 C5 C4 68.2(3)
C2 C1 C5 Mo1 -65.9(3)
C10 C6 C7 C8 2.6(5)
Mo1 C6 C7 C8 64.6(3)
C10 C6 C7 Mo1 -62.0(3)
C6 C7 C8 C9 -1.3(4)
Mo1 C7 C8 C9 65.6(3)
C6 C7 C8 Mo1 -66.9(3)
C7 C8 C9 C10 -0.5(5)
Mo1 C8 C9 C10 65.2(3)
C7 C8 C9 Mo1 -65.7(3)
C7 C6 C10 C9 -2.8(5)
Mo1 C6 C10 C9 -64.1(3)
C7 C6 C10 Mo1 61.3(3)
C8 C9 C10 C6 2.0(5)
Mo1 C9 C10 C6 66.2(3)
C8 C9 C10 Mo1 -64.2(3)
C15 C11 C12 C13 2.1(4)
Mo2 C11 C12 C13 67.6(3)
C15 C11 C12 Mo2 -65.5(3)
C11 C12 C13 C14 -0.8(5)
Mo2 C12 C13 C14 64.6(3)
C11 C12 C13 Mo2 -65.4(3)
C12 C13 C14 C15 -0.9(5)
Mo2 C13 C14 C15 60.9(3)
C12 C13 C14 Mo2 -61.8(3)
C13 C14 C15 C11 2.2(5)
Mo2 C14 C15 C11 63.9(3)
C13 C14 C15 Mo2 -61.7(3)
C12 C11 C15 C14 -2.7(5)
Mo2 C11 C15 C14 -67.2(3)
C12 C11 C15 Mo2 64.5(3)
C20 C16 C17 C18 -2.7(6)
Mo2 C16 C17 C18 64.0(3)
C20 C16 C17 Mo2 -66.7(5)
C16 C17 C18 C19 1.2(5)
Mo2 C17 C18 C19 66.1(3)
C16 C17 C18 Mo2 -64.9(4)
C17 C18 C19 C20 0.7(5)
Mo2 C18 C19 C20 66.8(3)
C17 C18 C19 Mo2 -66.1(3)
C17 C16 C20 C19 3.2(7)
Mo2 C16 C20 C19 -61.8(4)
C17 C16 C20 Mo2 64.9(4)
C18 C19 C20 C16 -2.4(6)
Mo2 C19 C20 C16 62.7(5)
C18 C19 C20 Mo2 -65.1(3)
C2 C1 Mo1 C5 113.8(4)
C2 C1 Mo1 C8 -153.3(3)
C5 C1 Mo1 C8 92.9(3)
C5 C1 Mo1 C2 -113.8(4)
C2 C1 Mo1 C9 -131.4(4)
C5 C1 Mo1 C9 114.8(4)
C2 C1 Mo1 C7 -132.3(3)
C5 C1 Mo1 C7 113.9(3)
C2 C1 Mo1 C10 -97.2(3)
C5 C1 Mo1 C10 149.0(4)
C2 C1 Mo1 C4 74.7(3)
C5 C1 Mo1 C4 -39.1(3)
C2 C1 Mo1 C6 -93.7(3)
C5 C1 Mo1 C6 152.5(3)
C2 C1 Mo1 C3 36.3(3)
C5 C1 Mo1 C3 -77.5(3)
C2 C1 Mo1 Cl1 113.3(3)
C5 C1 Mo1 Cl1 -0.5(4)
C2 C1 Mo1 Cl2 3.0(4)
C5 C1 Mo1 Cl2 -110.8(4)
C4 C5 Mo1 C1 -110.8(4)
C4 C5 Mo1 C8 153.7(3)
C1 C5 Mo1 C8 -95.4(3)
C4 C5 Mo1 C2 -72.8(3)
C1 C5 Mo1 C2 38.0(3)
C4 C5 Mo1 C9 -172.3(4)
C1 C5 Mo1 C9 -61.4(3)
C4 C5 Mo1 C7 144.6(3)
C1 C5 Mo1 C7 -104.5(3)
C4 C5 Mo1 C10 -145.9(3)
C1 C5 Mo1 C10 -35.1(4)
C1 C5 Mo1 C4 110.8(4)
C4 C5 Mo1 C6 -161.5(4)
C1 C5 Mo1 C6 -50.7(5)
C4 C5 Mo1 C3 -33.7(3)
C1 C5 Mo1 C3 77.2(3)
C4 C5 Mo1 Cl1 68.7(3)
C1 C5 Mo1 Cl1 179.6(3)
C4 C5 Mo1 Cl2 -10.3(4)
C1 C5 Mo1 Cl2 100.6(4)
C9 C8 Mo1 C1 38.9(3)
C7 C8 Mo1 C1 152.9(3)
C9 C8 Mo1 C5 76.9(3)
C7 C8 Mo1 C5 -169.1(3)
C9 C8 Mo1 C2 18.1(4)
C7 C8 Mo1 C2 132.1(3)
C7 C8 Mo1 C9 114.0(4)
C9 C8 Mo1 C7 -114.0(4)
C9 C8 Mo1 C10 -37.3(3)
C7 C8 Mo1 C10 76.8(3)
C9 C8 Mo1 C4 96.8(3)
C7 C8 Mo1 C4 -149.2(3)
C9 C8 Mo1 C6 -77.2(3)
C7 C8 Mo1 C6 36.8(3)
C9 C8 Mo1 C3 60.4(6)
C7 C8 Mo1 C3 174.4(5)
C9 C8 Mo1 Cl1 166.3(3)
C7 C8 Mo1 Cl1 -79.7(3)
C9 C8 Mo1 Cl2 -118.0(3)
C7 C8 Mo1 Cl2 -3.9(3)
C3 C2 Mo1 C1 115.1(4)
C3 C2 Mo1 C5 75.2(4)
C1 C2 Mo1 C5 -39.9(3)
C3 C2 Mo1 C8 152.0(3)
C1 C2 Mo1 C8 36.9(4)
C3 C2 Mo1 C9 162.4(4)
C1 C2 Mo1 C9 47.2(3)
C3 C2 Mo1 C7 -155.8(3)
C1 C2 Mo1 C7 89.1(4)
C3 C2 Mo1 C10 -163.6(4)
C1 C2 Mo1 C10 81.3(4)
C3 C2 Mo1 C4 33.9(3)
C1 C2 Mo1 C4 -81.2(3)
C3 C2 Mo1 C6 -140.1(3)
C1 C2 Mo1 C6 104.8(3)
C1 C2 Mo1 C3 -115.1(4)
C3 C2 Mo1 Cl1 17.5(5)
C1 C2 Mo1 Cl1 -97.6(4)
C3 C2 Mo1 Cl2 -62.5(3)
C1 C2 Mo1 Cl2 -177.6(3)
C8 C9 Mo1 C1 -140.7(4)
C10 C9 Mo1 C1 103.1(4)
C8 C9 Mo1 C5 -107.4(3)
C10 C9 Mo1 C5 136.4(3)
C10 C9 Mo1 C8 -116.2(4)
C8 C9 Mo1 C2 -166.7(3)
C10 C9 Mo1 C2 77.0(3)
C8 C9 Mo1 C7 38.6(3)
C10 C9 Mo1 C7 -77.6(3)
C8 C9 Mo1 C10 116.2(4)
C8 C9 Mo1 C4 -112.9(3)
C10 C9 Mo1 C4 130.8(3)
C8 C9 Mo1 C6 79.3(3)
C10 C9 Mo1 C6 -36.9(3)
C8 C9 Mo1 C3 -154.2(3)
C10 C9 Mo1 C3 89.6(4)
C8 C9 Mo1 Cl1 -15.7(3)
C10 C9 Mo1 Cl1 -131.9(3)
C8 C9 Mo1 Cl2 91.5(4)
C10 C9 Mo1 Cl2 -24.7(4)
C6 C7 Mo1 C1 78.1(4)
C8 C7 Mo1 C1 -37.3(4)
C6 C7 Mo1 C5 130.9(4)
C8 C7 Mo1 C5 15.5(4)
C6 C7 Mo1 C8 115.4(4)
C6 C7 Mo1 C2 26.0(5)
C8 C7 Mo1 C2 -89.4(5)
C6 C7 Mo1 C9 77.1(3)
C8 C7 Mo1 C9 -38.3(3)
C6 C7 Mo1 C10 35.2(3)
C8 C7 Mo1 C10 -80.2(3)
C6 C7 Mo1 C4 -174.1(5)
C8 C7 Mo1 C4 70.5(5)
C8 C7 Mo1 C6 -115.4(4)
C6 C7 Mo1 C3 -55.2(9)
C8 C7 Mo1 C3 -170.7(8)
C6 C7 Mo1 Cl1 -149.0(3)
C8 C7 Mo1 Cl1 95.6(3)
C6 C7 Mo1 Cl2 -67.8(3)
C8 C7 Mo1 Cl2 176.8(3)
C6 C10 Mo1 C1 174.4(4)
C9 C10 Mo1 C1 -70.8(3)
C6 C10 Mo1 C5 -165.3(3)
C9 C10 Mo1 C5 -50.5(3)
C6 C10 Mo1 C8 -77.6(3)
C9 C10 Mo1 C8 37.2(3)
C6 C10 Mo1 C2 139.3(4)
C9 C10 Mo1 C2 -105.9(3)
C6 C10 Mo1 C9 -114.8(4)
C6 C10 Mo1 C7 -35.7(3)
C9 C10 Mo1 C7 79.1(3)
C6 C10 Mo1 C4 163.2(4)
C9 C10 Mo1 C4 -82.0(4)
C9 C10 Mo1 C6 114.8(4)
C6 C10 Mo1 C3 128.8(3)
C9 C10 Mo1 C3 -116.4(3)
C6 C10 Mo1 Cl1 -41.8(5)
C9 C10 Mo1 Cl1 73.0(4)
C6 C10 Mo1 Cl2 47.4(3)
C9 C10 Mo1 Cl2 162.2(3)
C3 C4 Mo1 C1 -77.5(4)
C5 C4 Mo1 C1 41.7(3)
C3 C4 Mo1 C5 -119.2(5)
C3 C4 Mo1 C8 -154.9(4)
C5 C4 Mo1 C8 -35.7(4)
C3 C4 Mo1 C2 -35.0(3)
C5 C4 Mo1 C2 84.2(3)
C3 C4 Mo1 C9 -109.5(4)
C5 C4 Mo1 C9 9.7(5)
C3 C4 Mo1 C7 158.0(4)
C5 C4 Mo1 C7 -82.8(5)
C3 C4 Mo1 C10 -64.3(6)
C5 C4 Mo1 C10 54.9(6)
C3 C4 Mo1 C6 -3.7(13)
C5 C4 Mo1 C6 115.5(11)
C5 C4 Mo1 C3 119.2(5)
C3 C4 Mo1 Cl1 132.8(4)
C5 C4 Mo1 Cl1 -108.0(3)
C3 C4 Mo1 Cl2 53.0(4)
C5 C4 Mo1 Cl2 172.2(3)
C10 C6 Mo1 C1 -6.4(4)
C7 C6 Mo1 C1 -125.2(3)
C10 C6 Mo1 C5 25.7(6)
C7 C6 Mo1 C5 -93.1(5)
C10 C6 Mo1 C8 80.6(3)
C7 C6 Mo1 C8 -38.2(3)
C10 C6 Mo1 C2 -46.0(4)
C7 C6 Mo1 C2 -164.8(3)
C10 C6 Mo1 C9 38.6(3)
C7 C6 Mo1 C9 -80.2(3)
C10 C6 Mo1 C7 118.8(4)
C7 C6 Mo1 C10 -118.8(4)
C10 C6 Mo1 C4 -74.3(11)
C7 C6 Mo1 C4 166.9(10)
C10 C6 Mo1 C3 -77.2(4)
C7 C6 Mo1 C3 164.0(3)
C10 C6 Mo1 Cl1 151.3(3)
C7 C6 Mo1 Cl1 32.5(3)
C10 C6 Mo1 Cl2 -132.4(4)
C7 C6 Mo1 Cl2 108.8(3)
C4 C3 Mo1 C1 81.2(4)
C2 C3 Mo1 C1 -38.8(3)
C4 C3 Mo1 C5 36.6(3)
C2 C3 Mo1 C5 -83.5(4)
C4 C3 Mo1 C8 55.9(7)
C2 C3 Mo1 C8 -64.1(7)
C4 C3 Mo1 C2 120.0(5)
C4 C3 Mo1 C9 96.9(5)
C2 C3 Mo1 C9 -23.1(5)
C4 C3 Mo1 C7 -138.3(7)
C2 C3 Mo1 C7 101.6(8)
C4 C3 Mo1 C10 139.5(4)
C2 C3 Mo1 C10 19.5(5)
C2 C3 Mo1 C4 -120.0(5)
C4 C3 Mo1 C6 179.0(3)
C2 C3 Mo1 C6 59.0(4)
C4 C3 Mo1 Cl1 -47.0(4)
C2 C3 Mo1 Cl1 -167.0(3)
C4 C3 Mo1 Cl2 -125.4(4)
C2 C3 Mo1 Cl2 114.5(4)
C15 C11 Mo2 C18 -88.2(3)
C12 C11 Mo2 C18 155.1(3)
C15 C11 Mo2 C12 116.7(4)
C15 C11 Mo2 C17 -109.4(4)
C12 C11 Mo2 C17 133.9(4)
C15 C11 Mo2 C19 -109.6(4)
C12 C11 Mo2 C19 133.7(3)
C15 C11 Mo2 C16 -143.3(4)
C12 C11 Mo2 C16 100.0(4)
C12 C11 Mo2 C15 -116.7(4)
C15 C11 Mo2 C20 -147.5(3)
C12 C11 Mo2 C20 95.8(3)
C15 C11 Mo2 C13 77.3(3)
C12 C11 Mo2 C13 -39.4(3)
C15 C11 Mo2 C14 37.2(3)
C12 C11 Mo2 C14 -79.5(3)
C15 C11 Mo2 Cl4 6.8(3)
C12 C11 Mo2 Cl4 -109.9(3)
C15 C11 Mo2 Cl3 117.5(3)
C12 C11 Mo2 Cl3 0.8(3)
C17 C18 Mo2 C11 -37.8(4)
C19 C18 Mo2 C11 -151.6(4)
C17 C18 Mo2 C12 -17.6(5)
C19 C18 Mo2 C12 -131.4(4)
C19 C18 Mo2 C17 -113.8(5)
C17 C18 Mo2 C19 113.8(5)
C17 C18 Mo2 C16 36.9(4)
C19 C18 Mo2 C16 -76.9(4)
C17 C18 Mo2 C15 -73.8(4)
C19 C18 Mo2 C15 172.4(4)
C17 C18 Mo2 C20 76.0(4)
C19 C18 Mo2 C20 -37.8(4)
C17 C18 Mo2 C13 -70.1(6)
C19 C18 Mo2 C13 176.1(5)
C17 C18 Mo2 C14 -95.8(4)
C19 C18 Mo2 C14 150.4(3)
C17 C18 Mo2 Cl4 -166.7(4)
C19 C18 Mo2 Cl4 79.5(3)
C17 C18 Mo2 Cl3 117.0(4)
C19 C18 Mo2 Cl3 3.2(4)
C13 C12 Mo2 C11 -112.3(4)
C11 C12 Mo2 C18 -35.0(4)
C13 C12 Mo2 C18 -147.2(3)
C11 C12 Mo2 C17 -45.1(3)
C13 C12 Mo2 C17 -157.3(3)
C11 C12 Mo2 C19 -87.4(4)
C13 C12 Mo2 C19 160.3(4)
C11 C12 Mo2 C16 -78.5(4)
C13 C12 Mo2 C16 169.2(4)
C11 C12 Mo2 C15 36.9(3)
C13 C12 Mo2 C15 -75.4(3)
C11 C12 Mo2 C20 -102.1(3)
C13 C12 Mo2 C20 145.6(3)
C11 C12 Mo2 C13 112.3(4)
C11 C12 Mo2 C14 76.6(3)
C13 C12 Mo2 C14 -35.7(3)
C11 C12 Mo2 Cl4 101.8(3)
C13 C12 Mo2 Cl4 -10.5(4)
C11 C12 Mo2 Cl3 -179.4(3)
C13 C12 Mo2 Cl3 68.4(3)
C18 C17 Mo2 C11 141.7(4)
C16 C17 Mo2 C11 -101.8(5)
C16 C17 Mo2 C18 116.5(5)
C18 C17 Mo2 C12 167.2(3)
C16 C17 Mo2 C12 -76.3(5)
C18 C17 Mo2 C19 -38.5(3)
C16 C17 Mo2 C19 78.0(4)
C18 C17 Mo2 C16 -116.5(5)
C18 C17 Mo2 C15 108.5(4)
C16 C17 Mo2 C15 -135.0(5)
C18 C17 Mo2 C20 -80.1(4)
C16 C17 Mo2 C20 36.4(4)
C18 C17 Mo2 C13 149.4(3)
C16 C17 Mo2 C13 -94.1(5)
C18 C17 Mo2 C14 108.6(3)
C16 C17 Mo2 C14 -134.9(4)
C18 C17 Mo2 Cl4 15.3(4)
C16 C17 Mo2 Cl4 131.8(5)
C18 C17 Mo2 Cl3 -91.8(5)
C16 C17 Mo2 Cl3 24.7(6)
C18 C19 Mo2 C11 38.6(5)
C20 C19 Mo2 C11 -76.0(6)
C20 C19 Mo2 C18 -114.6(5)
C18 C19 Mo2 C12 90.6(5)
C20 C19 Mo2 C12 -24.0(7)
C18 C19 Mo2 C17 38.4(3)
C20 C19 Mo2 C17 -76.2(4)
C18 C19 Mo2 C16 79.9(4)
C20 C19 Mo2 C16 -34.7(4)
C18 C19 Mo2 C15 -10.3(5)
C20 C19 Mo2 C15 -124.9(5)
C18 C19 Mo2 C20 114.6(5)
C18 C19 Mo2 C13 -172.2(10)
C20 C19 Mo2 C13 73.2(11)
C18 C19 Mo2 C14 -59.2(5)
C20 C19 Mo2 C14 -173.8(5)
C18 C19 Mo2 Cl4 -96.4(3)
C20 C19 Mo2 Cl4 149.0(5)
C18 C19 Mo2 Cl3 -177.4(3)
C20 C19 Mo2 Cl3 68.0(4)
C20 C16 Mo2 C11 -173.1(6)
C17 C16 Mo2 C11 71.8(5)
C20 C16 Mo2 C18 78.1(5)
C17 C16 Mo2 C18 -37.0(3)
C20 C16 Mo2 C12 -137.8(6)
C17 C16 Mo2 C12 107.2(5)
C20 C16 Mo2 C17 115.1(6)
C20 C16 Mo2 C19 36.5(4)
C17 C16 Mo2 C19 -78.6(4)
C20 C16 Mo2 C15 164.9(5)
C17 C16 Mo2 C15 49.8(5)
C17 C16 Mo2 C20 -115.1(6)
C20 C16 Mo2 C13 -130.0(4)
C17 C16 Mo2 C13 114.9(4)
C20 C16 Mo2 C14 -172.4(5)
C17 C16 Mo2 C14 72.5(5)
C20 C16 Mo2 Cl4 41.9(9)
C17 C16 Mo2 Cl4 -73.1(7)
C20 C16 Mo2 Cl3 -46.8(6)
C17 C16 Mo2 Cl3 -161.9(4)
C14 C15 Mo2 C11 114.2(4)
C14 C15 Mo2 C18 -147.0(3)
C11 C15 Mo2 C18 98.7(3)
C14 C15 Mo2 C12 76.8(3)
C11 C15 Mo2 C12 -37.5(3)
C14 C15 Mo2 C17 179.9(4)
C11 C15 Mo2 C17 65.6(3)
C14 C15 Mo2 C19 -141.1(3)
C11 C15 Mo2 C19 104.7(3)
C14 C15 Mo2 C16 154.2(4)
C11 C15 Mo2 C16 39.9(3)
C14 C15 Mo2 C20 167.9(5)
C11 C15 Mo2 C20 53.7(6)
C14 C15 Mo2 C13 34.7(3)
C11 C15 Mo2 C13 -79.5(3)
C11 C15 Mo2 C14 -114.2(4)
C14 C15 Mo2 Cl4 -60.5(3)
C11 C15 Mo2 Cl4 -174.7(3)
C14 C15 Mo2 Cl3 20.6(4)
C11 C15 Mo2 Cl3 -93.6(3)
C16 C20 Mo2 C11 7.6(7)
C19 C20 Mo2 C11 126.0(5)
C16 C20 Mo2 C18 -80.3(5)
C19 C20 Mo2 C18 38.1(3)
C16 C20 Mo2 C12 47.7(6)
C19 C20 Mo2 C12 166.0(4)
C16 C20 Mo2 C17 -38.4(4)
C19 C20 Mo2 C17 80.0(4)
C16 C20 Mo2 C19 -118.4(6)
C19 C20 Mo2 C16 118.4(6)
C16 C20 Mo2 C15 -23.9(9)
C19 C20 Mo2 C15 94.5(7)
C16 C20 Mo2 C13 79.1(5)
C19 C20 Mo2 C13 -162.5(3)
C16 C20 Mo2 C14 39.2(19)
C19 C20 Mo2 C14 157.6(16)
C16 C20 Mo2 Cl4 -151.2(6)
C19 C20 Mo2 Cl4 -32.8(4)
C16 C20 Mo2 Cl3 132.9(6)
C19 C20 Mo2 Cl3 -108.7(5)
C14 C13 Mo2 C11 -77.0(3)
C12 C13 Mo2 C11 39.8(3)
C14 C13 Mo2 C18 -39.2(7)
C12 C13 Mo2 C18 77.6(7)
C14 C13 Mo2 C12 -116.8(4)
C14 C13 Mo2 C17 -85.8(5)
C12 C13 Mo2 C17 31.0(5)
C14 C13 Mo2 C19 129.6(11)
C12 C13 Mo2 C19 -113.6(11)
C14 C13 Mo2 C16 -130.2(5)
C12 C13 Mo2 C16 -13.3(5)
C14 C13 Mo2 C15 -34.9(3)
C12 C13 Mo2 C15 81.9(3)
C14 C13 Mo2 C20 -171.3(5)
C12 C13 Mo2 C20 -54.5(5)
C12 C13 Mo2 C14 116.8(4)
C14 C13 Mo2 Cl4 55.3(3)
C12 C13 Mo2 Cl4 172.1(3)
C14 C13 Mo2 Cl3 134.9(3)
C12 C13 Mo2 Cl3 -108.3(3)
C15 C14 Mo2 C11 -39.1(3)
C13 C14 Mo2 C11 80.9(3)
C15 C14 Mo2 C18 41.9(4)
C13 C14 Mo2 C18 161.8(3)
C15 C14 Mo2 C12 -82.0(3)
C13 C14 Mo2 C12 37.9(3)
C15 C14 Mo2 C17 -0.1(5)
C13 C14 Mo2 C17 119.8(4)
C15 C14 Mo2 C19 79.3(5)
C13 C14 Mo2 C19 -160.7(3)
C15 C14 Mo2 C16 -39.9(6)
C13 C14 Mo2 C16 80.0(6)
C13 C14 Mo2 C15 119.9(4)
C15 C14 Mo2 C20 -73.0(19)
C13 C14 Mo2 C20 47.0(19)
C15 C14 Mo2 C13 -119.9(4)
C15 C14 Mo2 Cl4 117.0(3)
C13 C14 Mo2 Cl4 -123.0(3)
C15 C14 Mo2 Cl3 -165.1(3)
C13 C14 Mo2 Cl3 -45.2(3)
